data_4037742
loop_
_publ_author_name
'Amador-S\'anchez, Yoarhy A'
'Aguilar-Granda, Andres'
'Flores-Cruz, Ricardo'
'Gonz\'alez-Calder\'on, Davir'
'Orta, Cynthia'
'Rodr\'iguez-Molina, Braulio'
'Jim\'enez-S\'anchez, Arturo'
'Miranda, Luis D.'

_publ_section_title
;
 Diversity-Oriented Synthesis of Highly Fluorescent Fused-isoquinolines
 for Specific Subcellular Localization.
;
_journal_name_full 'The Journal of organic chemistry'
_journal_paper_doi 10.1021/acs.joc.9b02712
_journal_year 2019
_chemical_formula_moiety 'C30 H24 N2 O4, CH2 Cl2'
_chemical_formula_sum 'C31 H26 Cl2 N2 O4'
_chemical_formula_weight 561.44
_space_group_crystal_system triclinic
_space_group_IT_number 2
_space_group_name_Hall '-P 1'
_space_group_name_H-M_alt 'P -1'
_atom_sites_solution_hydrogens mixed
_audit_creation_method SHELXL-2014/7
_cell_angle_alpha 86.754(4)
_cell_angle_beta 68.669(4)
_cell_angle_gamma 86.726(5)
_cell_formula_units_Z 2
_cell_length_a 10.4973(13)
_cell_length_b 10.8660(14)
_cell_length_c 12.6553(16)
_cell_measurement_reflns_used 9889
_cell_measurement_temperature 150(2)
_cell_measurement_theta_max 68.39
_cell_measurement_theta_min 3.75
_cell_volume 1341.4(3)
_computing_cell_refinement 'APEX3 v2016.1 (Bruker, 2014)'
_computing_data_collection 'APEX3 v2016.1 (Bruker, 2014)'
_computing_data_reduction 'SAINT V8.37A  (Bruker, 2014)'
_computing_molecular_graphics
; 
Ortep-3 Ver 2.02 L.J. Farrugia (1997) J. Appl. Cryst. 30, 565 
;
_computing_structure_refinement 'SHELXL-2014/7 (Sheldrick, 2014)'
_computing_structure_solution 'SHELXS-2014 (Bruker, 2014)'
_diffrn_ambient_temperature 150(2)
_diffrn_detector_area_resol_mean 52.0833
_diffrn_measured_fraction_theta_full 0.996
_diffrn_measured_fraction_theta_max 0.993
_diffrn_measurement_device_type 'Bruker D8 Venture \k-geometry diffractometer 208039-01'
_diffrn_measurement_method \w-scans
_diffrn_radiation_type CuK\a
_diffrn_radiation_wavelength 1.54178
_diffrn_reflns_av_R_equivalents 0.0888
_diffrn_reflns_av_unetI/netI 0.0562
_diffrn_reflns_Laue_measured_fraction_full 0.996
_diffrn_reflns_Laue_measured_fraction_max 0.993
_diffrn_reflns_limit_h_max 12
_diffrn_reflns_limit_h_min -12
_diffrn_reflns_limit_k_max 13
_diffrn_reflns_limit_k_min -11
_diffrn_reflns_limit_l_max 15
_diffrn_reflns_limit_l_min -15
_diffrn_reflns_number 15790
_diffrn_reflns_point_group_measured_fraction_full 0.996
_diffrn_reflns_point_group_measured_fraction_max 0.993
_diffrn_reflns_theta_full 67.679
_diffrn_reflns_theta_max 68.451
_diffrn_reflns_theta_min 3.752
_diffrn_source 'micro-focus X-ray source'
_exptl_absorpt_coefficient_mu 2.512
_exptl_absorpt_correction_T_max 0.7567
_exptl_absorpt_correction_T_min 0.6208
_exptl_absorpt_correction_type analytical
_exptl_absorpt_process_details 'SHELXTL (Sheldrick, 2014)'
_exptl_crystal_colour yellow
_exptl_crystal_density_diffrn 1.390
_exptl_crystal_description Prism
_exptl_crystal_F_000 584
_exptl_crystal_size_max 0.286
_exptl_crystal_size_mid 0.162
_exptl_crystal_size_min 0.150
_refine_diff_density_max 0.346
_refine_diff_density_min -0.380
_refine_diff_density_rms 0.059
_refine_ls_extinction_method none
_refine_ls_goodness_of_fit_ref 1.080
_refine_ls_hydrogen_treatment mixed
_refine_ls_matrix_type full
_refine_ls_number_parameters 377
_refine_ls_number_reflns 4908
_refine_ls_number_restraints 15
_refine_ls_restrained_S_all 1.093
_refine_ls_R_factor_all 0.0598
_refine_ls_R_factor_gt 0.0529
_refine_ls_shift/su_max 0.000
_refine_ls_shift/su_mean 0.000
_refine_ls_structure_factor_coef Fsqd
_refine_ls_weighting_details 'w=1/[\s^2^(Fo^2^)+(0.0593P)^2^+0.6652P] where P=(Fo^2^+2Fc^2^)/3'
_refine_ls_weighting_scheme calc
_refine_ls_wR_factor_gt 0.1407
_refine_ls_wR_factor_ref 0.1478
_reflns_Friedel_coverage 0.000
_reflns_number_gt 4162
_reflns_number_total 4908
_reflns_threshold_expression 'I > 2\s(I)'
_cod_data_source_file jo9b02712_si_003.cif
_cod_data_source_block 268MGL17
_cod_depositor_comments
;
The following automatic conversions were performed:

data item '_exptl_absorpt_correction_type' value 'Analytical' was
changed to 'analytical' in accordance with the
/home/data/users/saulius/crontab/automatic-downloads/rss-feeds/ACS/lib/dictionaries/cif_core.dic
dictionary named 'cif_core.dic' version 2.4.2 last updated on
2011-04-26.

Automatic conversion script
Id: cif_fix_values 7556 2019-12-06 15:28:31Z antanas 
;
_cod_database_code 4037742
_shelx_shelxl_version_number 2014/7
_shelx_space_group_comment
; 
The symmetry employed for this shelxl refinement is uniquely defined 
by the following loop, which should always be used as a source of 
symmetry information in preference to the above space-group names. 
They are only intended as comments. 
;
_shelx_estimated_absorpt_t_min 0.534
_shelx_estimated_absorpt_t_max 0.704

loop_
_space_group_symop_operation_xyz
'x, y, z'
'-x, -y, -z'

loop_
_atom_site_label
_atom_site_type_symbol
_atom_site_fract_x
_atom_site_fract_y
_atom_site_fract_z
_atom_site_U_iso_or_equiv
_atom_site_adp_type
_atom_site_occupancy
_atom_site_site_symmetry_order
_atom_site_calc_flag
_atom_site_refinement_flags_posn
_atom_site_refinement_flags_adp
_atom_site_refinement_flags_occupancy
_atom_site_disorder_assembly
_atom_site_disorder_group
O1 O 0.65621(14) 0.49433(13) 1.04867(12) 0.0389(3) Uani 1 1 d . . . . .
O2 O 0.70746(16) 1.12530(13) 0.82307(14) 0.0439(4) Uani 1 1 d . . . . .
O3 O 0.27918(15) 0.98317(14) 0.82747(14) 0.0450(4) Uani 1 1 d . . . . .
O4 O 0.79003(15) 0.61551(15) 0.74860(13) 0.0461(4) Uani 1 1 d . . . . .
C1 C 0.59942(19) 0.69079(16) 0.90902(15) 0.0300(4) Uani 1 1 d . . . . .
H1 H 0.5145 0.6489 0.9582 0.036 Uiso 1 1 calc R U . . .
N2 N 0.69307(16) 0.69085(14) 0.96908(13) 0.0309(3) Uani 1 1 d . . . . .
C3 C 0.72066(19) 0.58968(17) 1.02737(15) 0.0319(4) Uani 1 1 d . . . . .
C4 C 0.8401(2) 0.61939(17) 1.05365(16) 0.0333(4) Uani 1 1 d . . . . .
C5 C 0.8983(2) 0.55412(19) 1.12311(17) 0.0387(5) Uani 1 1 d . . . . .
H5 H 0.8607 0.4799 1.1625 0.046 Uiso 1 1 calc R U . . .
C6 C 1.0132(2) 0.6009(2) 1.13308(18) 0.0428(5) Uani 1 1 d . . . . .
H6 H 1.0554 0.5587 1.1803 0.051 Uiso 1 1 calc R U . . .
C7 C 1.0670(2) 0.7091(2) 1.07443(19) 0.0424(5) Uani 1 1 d . . . . .
H70 H 1.1473 0.7384 1.0809 0.051 Uiso 1 1 calc R U . . .
C8 C 1.0073(2) 0.77582(19) 1.00671(18) 0.0387(5) Uani 1 1 d . . . . .
H8 H 1.0448 0.8505 0.9683 0.046 Uiso 1 1 calc R U . . .
C9 C 0.8906(2) 0.73046(17) 0.99623(16) 0.0323(4) Uani 1 1 d . . . . .
C10 C 0.79603(19) 0.77916(17) 0.94116(16) 0.0312(4) Uani 1 1 d . . . . .
C11 C 0.7874(2) 0.88442(17) 0.88273(16) 0.0319(4) Uani 1 1 d . . . . .
C12 C 0.6582(2) 0.91467(17) 0.86338(16) 0.0319(4) Uani 1 1 d . . . . .
C13 C 0.6197(2) 1.03401(18) 0.83387(17) 0.0344(4) Uani 1 1 d . . . . .
C14 C 0.4953(2) 1.05883(18) 0.81917(17) 0.0365(4) Uani 1 1 d . . . . .
H14 H 0.4731 1.1394 0.7962 0.044 Uiso 1 1 calc R U . . .
C15 C 0.4041(2) 0.96535(19) 0.83827(17) 0.0356(4) Uani 1 1 d . . . . .
C16 C 0.4367(2) 0.84741(18) 0.87070(17) 0.0350(4) Uani 1 1 d . . . . .
H16 H 0.3733 0.7839 0.8851 0.042 Uiso 1 1 calc R U . . .
C17 C 0.56190(19) 0.82257(17) 0.88200(15) 0.0307(4) Uani 1 1 d . . . . .
C18 C 0.9083(2) 0.96598(19) 0.8375(2) 0.0410(5) Uani 1 1 d . . . . .
H18A H 0.8960 1.0331 0.8893 0.061 Uiso 1 1 calc R U . . .
H18B H 0.9156 1.0006 0.7624 0.061 Uiso 1 1 calc R U . . .
H18C H 0.9921 0.9173 0.8313 0.061 Uiso 1 1 calc R U . . .
C19 C 0.6821(3) 1.2425(2) 0.7772(2) 0.0481(5) Uani 1 1 d . . . . .
H19A H 0.6711 1.2321 0.7046 0.072 Uiso 1 1 calc R U . . .
H19B H 0.7593 1.2951 0.7652 0.072 Uiso 1 1 calc R U . . .
H19C H 0.5983 1.2811 0.8303 0.072 Uiso 1 1 calc R U . . .
C20 C 0.2620(2) 1.0859(2) 0.7586(2) 0.0478(5) Uani 1 1 d . . . . .
H20A H 0.2593 1.1623 0.7970 0.072 Uiso 1 1 calc R U . . .
H20B H 0.1761 1.0797 0.7456 0.072 Uiso 1 1 calc R U . . .
H20C H 0.3387 1.0864 0.6856 0.072 Uiso 1 1 calc R U . . .
C21 C 0.66651(19) 0.61979(17) 0.79825(16) 0.0314(4) Uani 1 1 d . . . . .
N22 N 0.57452(18) 0.56915(15) 0.76381(14) 0.0342(4) Uani 1 1 d . . . . .
H22 H 0.492(3) 0.569(2) 0.814(2) 0.041 Uiso 1 1 d . U . . .
C23 C 0.7250(2) 0.47925(17) 0.58516(17) 0.0344(4) Uani 1 1 d . . . . .
H23 H 0.8019 0.5191 0.5881 0.041 Uiso 1 1 calc R U . . .
C24 C 0.5994(2) 0.49695(17) 0.66846(16) 0.0320(4) Uani 1 1 d . . . . .
C25 C 0.4839(2) 0.43833(18) 0.66340(17) 0.0362(4) Uani 1 1 d . . . . .
H25 H 0.3965 0.4517 0.7208 0.043 Uiso 1 1 calc R U . . .
C26 C 0.4978(2) 0.36310(19) 0.57682(18) 0.0389(5) Uani 1 1 d . . . . .
H26 H 0.4197 0.3248 0.5746 0.047 Uiso 1 1 calc R U . . .
C27 C 0.6457(2) 0.2640(2) 0.39853(19) 0.0449(5) Uani 1 1 d . . . . .
H27 H 0.5699 0.2235 0.3943 0.054 Uiso 1 1 calc R U . . .
C28 C 0.7715(3) 0.2472(2) 0.31644(19) 0.0476(5) Uani 1 1 d . . . . .
H28 H 0.7826 0.1955 0.2554 0.057 Uiso 1 1 calc R U . . .
C29 C 0.8849(2) 0.3056(2) 0.32105(19) 0.0453(5) Uani 1 1 d . . . . .
H29 H 0.9723 0.2926 0.2636 0.054 Uiso 1 1 calc R U . . .
C30 C 0.8703(2) 0.3806(2) 0.40717(18) 0.0401(5) Uani 1 1 d . . . . .
H30 H 0.9479 0.4198 0.4092 0.048 Uiso 1 1 calc R U . . .
C31 C 0.7411(2) 0.40144(17) 0.49411(16) 0.0345(4) Uani 1 1 d . . . . .
C32 C 0.6265(2) 0.34129(18) 0.49050(18) 0.0368(4) Uani 1 1 d . . . . .
C33 C 0.8764(6) 0.8356(4) 0.5359(4) 0.1222(16) Uani 1 1 d D U . . .
H33A H 0.9626 0.8458 0.5488 0.147 Uiso 1 1 calc R U . A 1
H33B H 0.8137 0.7902 0.6030 0.147 Uiso 1 1 calc R U . A 1
Cl1 Cl 0.9111(3) 0.74896(15) 0.41638(19) 0.0929(7) Uani 0.743(11) 1 d D U P B 1
Cl2 Cl 0.8020(4) 0.9817(2) 0.5228(3) 0.1180(10) Uani 0.743(11) 1 d D U P B 1
Cl1A Cl 0.9388(12) 0.7591(11) 0.4115(7) 0.174(5) Uani 0.257(11) 1 d D U P B 2
Cl2A Cl 0.7358(18) 0.928(2) 0.5469(9) 0.186(6) Uani 0.257(11) 1 d D U P B 2

loop_
_atom_site_aniso_label
_atom_site_aniso_U_11
_atom_site_aniso_U_22
_atom_site_aniso_U_33
_atom_site_aniso_U_23
_atom_site_aniso_U_13
_atom_site_aniso_U_12
O1 0.0440(8) 0.0300(7) 0.0435(8) 0.0049(6) -0.0168(6) -0.0090(6)
O2 0.0517(9) 0.0273(7) 0.0646(10) 0.0082(6) -0.0353(8) -0.0099(6)
O3 0.0407(8) 0.0366(8) 0.0646(10) 0.0003(7) -0.0276(7) -0.0016(6)
O4 0.0377(8) 0.0545(9) 0.0465(8) -0.0174(7) -0.0130(7) -0.0053(7)
C1 0.0343(9) 0.0267(9) 0.0317(9) -0.0007(7) -0.0142(8) -0.0074(7)
N2 0.0364(8) 0.0275(8) 0.0322(8) 0.0000(6) -0.0156(7) -0.0067(6)
C3 0.0373(10) 0.0285(9) 0.0294(9) -0.0025(7) -0.0110(8) -0.0023(8)
C4 0.0390(10) 0.0301(10) 0.0323(9) -0.0055(7) -0.0142(8) -0.0007(8)
C5 0.0460(11) 0.0351(11) 0.0376(10) -0.0029(8) -0.0182(9) 0.0011(9)
C6 0.0515(12) 0.0420(12) 0.0440(11) -0.0092(9) -0.0283(10) 0.0079(9)
C7 0.0453(11) 0.0398(11) 0.0511(12) -0.0116(9) -0.0271(10) 0.0019(9)
C8 0.0441(11) 0.0321(10) 0.0449(11) -0.0064(8) -0.0213(9) -0.0034(8)
C9 0.0379(10) 0.0284(9) 0.0330(9) -0.0072(7) -0.0150(8) -0.0006(7)
C10 0.0349(9) 0.0288(9) 0.0331(9) -0.0053(7) -0.0147(8) -0.0060(7)
C11 0.0390(10) 0.0253(9) 0.0347(9) -0.0044(7) -0.0160(8) -0.0051(7)
C12 0.0390(10) 0.0282(9) 0.0318(9) -0.0031(7) -0.0159(8) -0.0040(8)
C13 0.0425(10) 0.0280(10) 0.0366(10) -0.0022(7) -0.0183(8) -0.0061(8)
C14 0.0455(11) 0.0267(10) 0.0426(11) -0.0021(8) -0.0221(9) -0.0003(8)
C15 0.0357(10) 0.0342(10) 0.0398(10) -0.0072(8) -0.0166(8) -0.0001(8)
C16 0.0366(10) 0.0319(10) 0.0387(10) -0.0056(8) -0.0151(8) -0.0056(8)
C17 0.0382(10) 0.0269(9) 0.0288(9) -0.0043(7) -0.0134(8) -0.0030(7)
C18 0.0391(11) 0.0300(10) 0.0587(13) 0.0034(9) -0.0231(10) -0.0076(8)
C19 0.0626(14) 0.0274(10) 0.0662(15) 0.0102(10) -0.0381(12) -0.0098(9)
C20 0.0438(12) 0.0419(12) 0.0625(14) 0.0011(10) -0.0259(11) 0.0018(9)
C21 0.0379(10) 0.0244(9) 0.0335(9) -0.0004(7) -0.0145(8) -0.0047(7)
N22 0.0355(8) 0.0334(9) 0.0352(8) -0.0066(7) -0.0132(7) -0.0044(7)
C23 0.0414(10) 0.0280(10) 0.0374(10) -0.0009(8) -0.0180(8) -0.0057(8)
C24 0.0415(10) 0.0248(9) 0.0339(9) -0.0013(7) -0.0187(8) -0.0007(7)
C25 0.0393(10) 0.0324(10) 0.0403(10) -0.0018(8) -0.0183(8) -0.0021(8)
C26 0.0429(11) 0.0353(11) 0.0460(11) -0.0030(9) -0.0247(9) -0.0037(8)
C27 0.0554(13) 0.0379(11) 0.0498(12) -0.0078(9) -0.0282(11) -0.0023(9)
C28 0.0650(14) 0.0386(12) 0.0436(12) -0.0117(9) -0.0243(11) 0.0052(10)
C29 0.0526(12) 0.0410(12) 0.0408(11) -0.0055(9) -0.0155(10) 0.0030(10)
C30 0.0433(11) 0.0370(11) 0.0397(11) -0.0001(8) -0.0151(9) -0.0013(9)
C31 0.0443(11) 0.0264(9) 0.0360(10) 0.0007(7) -0.0188(9) 0.0002(8)
C32 0.0487(11) 0.0270(9) 0.0416(11) -0.0003(8) -0.0251(9) 0.0002(8)
C33 0.187(5) 0.099(3) 0.092(3) 0.027(2) -0.069(3) 0.000(3)
Cl1 0.1297(16) 0.0602(10) 0.0978(13) 0.0199(7) -0.0554(13) -0.0025(9)
Cl2 0.156(2) 0.1007(15) 0.0923(13) -0.0094(10) -0.0428(14) 0.0286(12)
Cl1A 0.128(5) 0.240(11) 0.085(4) 0.000(4) 0.028(4) 0.080(6)
Cl2A 0.197(9) 0.264(12) 0.083(4) -0.070(6) -0.037(5) 0.092(9)

loop_
_atom_type_symbol
_atom_type_description
_atom_type_scat_dispersion_real
_atom_type_scat_dispersion_imag
_atom_type_scat_source
C C 0.0181 0.0091 'International Tables Vol C Tables 4.2.6.8 and 6.1.1.4'
H H 0.0000 0.0000 'International Tables Vol C Tables 4.2.6.8 and 6.1.1.4'
N N 0.0311 0.0180 'International Tables Vol C Tables 4.2.6.8 and 6.1.1.4'
O O 0.0492 0.0322 'International Tables Vol C Tables 4.2.6.8 and 6.1.1.4'
Cl Cl 0.3639 0.7018 'International Tables Vol C Tables 4.2.6.8 and 6.1.1.4'

loop_
_geom_angle_atom_site_label_1
_geom_angle_atom_site_label_2
_geom_angle_atom_site_label_3
_geom_angle
C13 O2 C19 118.61(16)
C15 O3 C20 117.32(17)
N2 C1 C17 109.60(14)
N2 C1 C21 109.77(15)
C17 C1 C21 110.26(15)
N2 C1 H1 109.1
C17 C1 H1 109.1
C21 C1 H1 109.1
C3 N2 C10 112.44(15)
C3 N2 C1 123.18(15)
C10 N2 C1 121.18(15)
O1 C3 N2 124.54(18)
O1 C3 C4 129.66(18)
N2 C3 C4 105.78(16)
C5 C4 C9 122.88(19)
C5 C4 C3 128.61(19)
C9 C4 C3 108.50(17)
C6 C5 C4 117.7(2)
C6 C5 H5 121.2
C4 C5 H5 121.2
C5 C6 C7 120.3(2)
C5 C6 H6 119.8
C7 C6 H6 119.8
C8 C7 C6 122.1(2)
C8 C7 H70 118.9
C6 C7 H70 118.9
C7 C8 C9 118.4(2)
C7 C8 H8 120.8
C9 C8 H8 120.8
C8 C9 C4 118.63(19)
C8 C9 C10 133.51(19)
C4 C9 C10 107.72(16)
C11 C10 N2 121.09(17)
C11 C10 C9 133.85(17)
N2 C10 C9 104.89(16)
C10 C11 C12 117.97(17)
C10 C11 C18 119.78(17)
C12 C11 C18 122.24(17)
C13 C12 C17 116.54(17)
C13 C12 C11 123.64(17)
C17 C12 C11 119.70(17)
O2 C13 C14 121.12(18)
O2 C13 C12 117.20(17)
C14 C13 C12 121.66(18)
C15 C14 C13 119.66(18)
C15 C14 H14 120.2
C13 C14 H14 120.2
O3 C15 C16 116.65(17)
O3 C15 C14 123.01(18)
C16 C15 C14 120.34(18)
C17 C16 C15 119.71(18)
C17 C16 H16 120.1
C15 C16 H16 120.1
C16 C17 C12 122.03(18)
C16 C17 C1 118.68(16)
C12 C17 C1 119.20(17)
C11 C18 H18A 109.5
C11 C18 H18B 109.5
H18A C18 H18B 109.5
C11 C18 H18C 109.5
H18A C18 H18C 109.5
H18B C18 H18C 109.5
O2 C19 H19A 109.5
O2 C19 H19B 109.5
H19A C19 H19B 109.5
O2 C19 H19C 109.5
H19A C19 H19C 109.5
H19B C19 H19C 109.5
O3 C20 H20A 109.5
O3 C20 H20B 109.5
H20A C20 H20B 109.5
O3 C20 H20C 109.5
H20A C20 H20C 109.5
H20B C20 H20C 109.5
O4 C21 N22 125.57(18)
O4 C21 C1 121.31(16)
N22 C21 C1 113.09(16)
C21 N22 C24 128.26(17)
C21 N22 H22 114.2(16)
C24 N22 H22 116.2(16)
C24 C23 C31 120.24(18)
C24 C23 H23 119.9
C31 C23 H23 119.9
C23 C24 N22 124.25(18)
C23 C24 C25 119.88(17)
N22 C24 C25 115.85(17)
C26 C25 C24 120.53(19)
C26 C25 H25 119.7
C24 C25 H25 119.7
C25 C26 C32 120.99(19)
C25 C26 H26 119.5
C32 C26 H26 119.5
C28 C27 C32 120.8(2)
C28 C27 H27 119.6
C32 C27 H27 119.6
C27 C28 C29 120.6(2)
C27 C28 H28 119.7
C29 C28 H28 119.7
C30 C29 C28 120.3(2)
C30 C29 H29 119.9
C28 C29 H29 119.9
C29 C30 C31 121.1(2)
C29 C30 H30 119.5
C31 C30 H30 119.5
C30 C31 C32 118.81(18)
C30 C31 C23 121.43(18)
C32 C31 C23 119.75(18)
C26 C32 C31 118.58(18)
C26 C32 C27 122.94(19)
C31 C32 C27 118.5(2)
Cl2A C33 Cl1A 112.8(5)
Cl1 C33 Cl2 112.6(2)
Cl1 C33 H33A 109.1
Cl2 C33 H33A 109.1
Cl1 C33 H33B 109.1
Cl2 C33 H33B 109.1
H33A C33 H33B 107.8

loop_
_geom_bond_atom_site_label_1
_geom_bond_atom_site_label_2
_geom_bond_distance
O1 C3 1.233(2)
O2 C13 1.360(2)
O2 C19 1.421(2)
O3 C15 1.369(2)
O3 C20 1.421(3)
O4 C21 1.217(2)
C1 N2 1.445(2)
C1 C17 1.517(3)
C1 C21 1.549(3)
C1 H1 1.0000
N2 C3 1.365(2)
N2 C10 1.420(2)
C3 C4 1.466(3)
C4 C5 1.385(3)
C4 C9 1.400(3)
C5 C6 1.385(3)
C5 H5 0.9500
C6 C7 1.387(3)
C6 H6 0.9500
C7 C8 1.386(3)
C7 H70 0.9500
C8 C9 1.399(3)
C8 H8 0.9500
C9 C10 1.467(3)
C10 C11 1.343(3)
C11 C12 1.480(3)
C11 C18 1.505(3)
C12 C13 1.407(3)
C12 C17 1.412(3)
C13 C14 1.394(3)
C14 C15 1.386(3)
C14 H14 0.9500
C15 C16 1.386(3)
C16 C17 1.383(3)
C16 H16 0.9500
C18 H18A 0.9800
C18 H18B 0.9800
C18 H18C 0.9800
C19 H19A 0.9800
C19 H19B 0.9800
C19 H19C 0.9800
C20 H20A 0.9800
C20 H20B 0.9800
C20 H20C 0.9800
C21 N22 1.349(2)
N22 C24 1.412(2)
N22 H22 0.87(3)
C23 C24 1.367(3)
C23 C31 1.423(3)
C23 H23 0.9500
C24 C25 1.425(3)
C25 C26 1.364(3)
C25 H25 0.9500
C26 C32 1.412(3)
C26 H26 0.9500
C27 C28 1.361(3)
C27 C32 1.422(3)
C27 H27 0.9500
C28 C29 1.401(3)
C28 H28 0.9500
C29 C30 1.356(3)
C29 H29 0.9500
C30 C31 1.417(3)
C30 H30 0.9500
C31 C32 1.418(3)
C33 Cl2A 1.701(10)
C33 Cl1A 1.712(10)
C33 Cl1 1.740(5)
C33 Cl2 1.755(5)
C33 H33A 0.9900
C33 H33B 0.9900

loop_
_geom_hbond_atom_site_label_D
_geom_hbond_atom_site_label_H
_geom_hbond_atom_site_label_A
_geom_hbond_distance_DH
_geom_hbond_distance_HA
_geom_hbond_distance_DA
_geom_hbond_angle_DHA
_geom_hbond_site_symmetry_A
N22 H22 O1 0.87(3) 1.98(3) 2.792(2) 155(2) 2_667

loop_
_geom_torsion_atom_site_label_1
_geom_torsion_atom_site_label_2
_geom_torsion_atom_site_label_3
_geom_torsion_atom_site_label_4
_geom_torsion
C17 C1 N2 C3 164.40(16)
C21 C1 N2 C3 -74.4(2)
C17 C1 N2 C10 -37.4(2)
C21 C1 N2 C10 83.85(19)
C10 N2 C3 O1 -170.57(17)
C1 N2 C3 O1 -10.7(3)
C10 N2 C3 C4 8.0(2)
C1 N2 C3 C4 167.89(16)
O1 C3 C4 C5 -10.2(3)
N2 C3 C4 C5 171.35(19)
O1 C3 C4 C9 170.30(19)
N2 C3 C4 C9 -8.1(2)
C9 C4 C5 C6 -1.5(3)
C3 C4 C5 C6 179.10(18)
C4 C5 C6 C7 -0.3(3)
C5 C6 C7 C8 1.6(3)
C6 C7 C8 C9 -1.2(3)
C7 C8 C9 C4 -0.6(3)
C7 C8 C9 C10 174.3(2)
C5 C4 C9 C8 1.9(3)
C3 C4 C9 C8 -178.55(16)
C5 C4 C9 C10 -174.21(17)
C3 C4 C9 C10 5.3(2)
C3 N2 C10 C11 179.32(17)
C1 N2 C10 C11 19.0(3)
C3 N2 C10 C9 -4.8(2)
C1 N2 C10 C9 -165.16(15)
C8 C9 C10 C11 -0.8(4)
C4 C9 C10 C11 174.5(2)
C8 C9 C10 N2 -175.9(2)
C4 C9 C10 N2 -0.61(19)
N2 C10 C11 C12 9.1(3)
C9 C10 C11 C12 -165.38(19)
N2 C10 C11 C18 -169.76(17)
C9 C10 C11 C18 15.8(3)
C10 C11 C12 C13 161.05(18)
C18 C11 C12 C13 -20.1(3)
C10 C11 C12 C17 -14.6(3)
C18 C11 C12 C17 164.20(18)
C19 O2 C13 C14 -10.9(3)
C19 O2 C13 C12 170.79(19)
C17 C12 C13 O2 175.74(16)
C11 C12 C13 O2 -0.1(3)
C17 C12 C13 C14 -2.6(3)
C11 C12 C13 C14 -178.40(18)
O2 C13 C14 C15 -175.66(18)
C12 C13 C14 C15 2.6(3)
C20 O3 C15 C16 -158.57(19)
C20 O3 C15 C14 21.9(3)
C13 C14 C15 O3 178.85(18)
C13 C14 C15 C16 -0.7(3)
O3 C15 C16 C17 179.28(17)
C14 C15 C16 C17 -1.2(3)
C15 C16 C17 C12 1.1(3)
C15 C16 C17 C1 -175.51(17)
C13 C12 C17 C16 0.7(3)
C11 C12 C17 C16 176.70(17)
C13 C12 C17 C1 177.35(16)
C11 C12 C17 C1 -6.7(3)
N2 C1 C17 C16 -152.63(17)
C21 C1 C17 C16 86.4(2)
N2 C1 C17 C12 30.6(2)
C21 C1 C17 C12 -90.31(19)
N2 C1 C21 O4 -29.1(2)
C17 C1 C21 O4 91.7(2)
N2 C1 C21 N22 152.75(16)
C17 C1 C21 N22 -86.41(19)
O4 C21 N22 C24 3.2(3)
C1 C21 N22 C24 -178.75(17)
C31 C23 C24 N22 177.87(18)
C31 C23 C24 C25 -0.7(3)
C21 N22 C24 C23 -8.8(3)
C21 N22 C24 C25 169.77(19)
C23 C24 C25 C26 0.9(3)
N22 C24 C25 C26 -177.75(18)
C24 C25 C26 C32 0.1(3)
C32 C27 C28 C29 0.2(4)
C27 C28 C29 C30 -0.6(4)
C28 C29 C30 C31 0.1(3)
C29 C30 C31 C32 0.7(3)
C29 C30 C31 C23 179.6(2)
C24 C23 C31 C30 -179.44(18)
C24 C23 C31 C32 -0.6(3)
C25 C26 C32 C31 -1.4(3)
C25 C26 C32 C27 -179.8(2)
C30 C31 C32 C26 -179.52(18)
C23 C31 C32 C26 1.6(3)
C30 C31 C32 C27 -1.0(3)
C23 C31 C32 C27 -179.91(18)
C28 C27 C32 C26 179.0(2)
C28 C27 C32 C31 0.6(3)
